data_1559084
loop_
_publ_author_name
'Hilario-Mart\'inez, J. Ciciolil'
'Murillo, Fernando'
'Garc\'ia-M\'endez, Jair'
'Dzib, Eugenia'
'Sandoval-Ram\'irez, Jes\'us'
'Mu\~noz-Hern\'andez, Miguel \'Angel'
'Bern\`es, Sylvain'
'K\"urti, L\'aszl\'o'
'Duarte, Fernanda'
'Merino, Gabriel'
'Fern\'andez-Herrera, Mar\'ia A.'

_publ_section_title
;
 trans-Hydroboration--oxidation products in \D5-steroids via a
 hydroboration-retro-hydroboration mechanism
;
_journal_issue 47
_journal_name_full 'Chemical Science'
_journal_page_first 12764
_journal_page_last 12768
_journal_paper_doi 10.1039/D0SC01701A
_journal_volume 11
_journal_year 2020
_chemical_absolute_configuration syn
_chemical_formula_moiety 'C27 H44 O4'
_chemical_formula_sum 'C27 H44 O4'
_chemical_formula_weight 432.62
_chemical_melting_point 555
_chemical_name_systematic (25R)-5\b-Spirostan-3\b,6\b-diol
_chemical_optical_rotation '[\a]^25^~D~=+60 (c= 2 x 10^-4^, CHCl~3~)'
_space_group_crystal_system orthorhombic
_space_group_IT_number 19
_space_group_name_Hall 'P 2ac 2ab'
_space_group_name_H-M_alt 'P 21 21 21'
_atom_sites_solution_hydrogens mixed
_atom_sites_solution_primary dual
_atom_sites_solution_secondary difmap
_audit_creation_date 2019-05-06
_audit_creation_method SHELXL-2018/3
_audit_update_record
;
2019-06-06 deposited with the CCDC.	2020-09-08 downloaded from the CCDC.
;
_cell_angle_alpha 90
_cell_angle_beta 90
_cell_angle_gamma 90
_cell_formula_units_Z 4
_cell_length_a 8.2099(2)
_cell_length_b 9.1989(3)
_cell_length_c 32.4182(14)
_cell_measurement_reflns_used 29404
_cell_measurement_temperature 295(1)
_cell_measurement_theta_max 23.75
_cell_measurement_theta_min 2.02
_cell_volume 2448.29(15)
_computing_cell_refinement 'X-AREA 1.86'
_computing_data_collection 'X-AREA 1.86 (Stoe & Cie, 2018)'
_computing_data_reduction 'X-AREA 1.86'
_computing_molecular_graphics 'XP in SHELXTL-Plus (Sheldrick, 2008) and Mercury (Macrae et al., 2008)'
_computing_publication_material 'PublCif (Westrip, 2010)'
_computing_structure_refinement 'SHELXL-2018/3 (Sheldrick, 2018)'
_computing_structure_solution 'SHELXT-2018/2 (Sheldrick, 2015a)'
_diffrn_ambient_environment air
_diffrn_ambient_temperature 295(1)
_diffrn_detector 'Reverse-biased silicon diode array'
_diffrn_detector_area_resol_mean 5.81
_diffrn_detector_type 'Dectris Pilatus 100K R'
_diffrn_measured_fraction_theta_full 0.980
_diffrn_measured_fraction_theta_max 0.980
_diffrn_measurement_details
;
1440 frames, 40-60 s/frame, 1 deg./frame, detector distance = 50 mm
;
_diffrn_measurement_device 'Eulerian four-circle diffractometer'
_diffrn_measurement_device_type 'Stoe Stadivari'
_diffrn_measurement_method '\w scans'
_diffrn_measurement_specimen_support Mitegen
_diffrn_radiation_collimation '0.6 mm diameter'
_diffrn_radiation_monochromator 'Graded multilayer mirror'
_diffrn_radiation_polarisn_norm -90
_diffrn_radiation_probe x-ray
_diffrn_radiation_type AgK\a
_diffrn_radiation_wavelength 0.56083
_diffrn_reflns_av_R_equivalents 0.0648
_diffrn_reflns_av_unetI/netI 0.0568
_diffrn_reflns_Laue_measured_fraction_full 0.980
_diffrn_reflns_Laue_measured_fraction_max 0.980
_diffrn_reflns_limit_h_max 10
_diffrn_reflns_limit_h_min -10
_diffrn_reflns_limit_k_max 12
_diffrn_reflns_limit_k_min -11
_diffrn_reflns_limit_l_max 42
_diffrn_reflns_limit_l_min -41
_diffrn_reflns_number 37982
_diffrn_reflns_point_group_measured_fraction_full 0.981
_diffrn_reflns_point_group_measured_fraction_max 0.977
_diffrn_reflns_theta_full 19.664
_diffrn_reflns_theta_max 21.498
_diffrn_reflns_theta_min 2.294
_diffrn_source 'Sealed X-ray tube'
_diffrn_source_current 0.55
_diffrn_source_power 0.03575
_diffrn_source_type 'Axo Astix-f Microfocus source'
_diffrn_source_voltage 65
_exptl_absorpt_coefficient_mu 0.049
_exptl_absorpt_correction_T_max 1.0000
_exptl_absorpt_correction_T_min 0.5416
_exptl_absorpt_correction_type multi-scan
_exptl_absorpt_process_details 'X-AREA 1.86 (Stoe & Cie, 2018)'
_exptl_crystal_colour Colourless
_exptl_crystal_density_diffrn 1.174
_exptl_crystal_description Prism
_exptl_crystal_F_000 952
_exptl_crystal_recrystallization_method 'Re-crystallisation from solvent: MeOH/CH2Cl2'
_exptl_crystal_size_max 0.300
_exptl_crystal_size_mid 0.200
_exptl_crystal_size_min 0.200
_refine_diff_density_max 0.144
_refine_diff_density_min -0.131
_refine_diff_density_rms 0.028
_refine_ls_extinction_method none
_refine_ls_goodness_of_fit_ref 0.863
_refine_ls_hydrogen_treatment mixed
_refine_ls_matrix_type full
_refine_ls_number_constraints 0
_refine_ls_number_parameters 290
_refine_ls_number_reflns 5592
_refine_ls_number_restraints 0
_refine_ls_restrained_S_all 0.863
_refine_ls_R_factor_all 0.0681
_refine_ls_R_factor_gt 0.0391
_refine_ls_shift/su_max 0.001
_refine_ls_shift/su_mean 0.000
_refine_ls_structure_factor_coef Fsqd
_refine_ls_weighting_details 'w=1/[\s^2^(Fo^2^)+(0.0414P)^2^] where P=(Fo^2^+2Fc^2^)/3'
_refine_ls_weighting_scheme calc
_refine_ls_wR_factor_gt 0.0768
_refine_ls_wR_factor_ref 0.0830
_reflns_Friedel_coverage 0.743
_reflns_Friedel_fraction_full 0.981
_reflns_Friedel_fraction_max 0.974
_reflns_number_gt 3643
_reflns_number_total 5592
_reflns_threshold_expression 'I > 2\s(I)'
_cod_data_source_file d0sc01701a3.cif
_cod_data_source_block 2c
_cod_depositor_comments 'Adding full bibliography for 1559081--1559084.cif.'
_cod_database_code 1559084
_shelx_shelxl_version_number 2018/3
_shelx_estimated_absorpt_t_min 0.985
_shelx_estimated_absorpt_t_max 0.990

loop_
_space_group_symop_operation_xyz
'x, y, z'
'-x+1/2, -y, z+1/2'
'-x, y+1/2, -z+1/2'
'x+1/2, -y+1/2, -z'

loop_
_atom_site_label
_atom_site_type_symbol
_atom_site_fract_x
_atom_site_fract_y
_atom_site_fract_z
_atom_site_U_iso_or_equiv
_atom_site_adp_type
_atom_site_occupancy
_atom_site_site_symmetry_order
_atom_site_calc_flag
_atom_site_refinement_flags_posn
_atom_site_refinement_flags_adp
_atom_site_refinement_flags_occupancy
_atom_site_disorder_assembly
_atom_site_disorder_group
C1 C 1.0654(2) 0.5667(3) 0.53044(9) 0.0502(7) Uani 1 1 d . . . . .
H1A H 1.090716 0.514513 0.505244 0.060 Uiso 1 1 calc R U . . .
H1B H 1.076444 0.669715 0.524751 0.060 Uiso 1 1 calc R U . . .
C2 C 1.1871(2) 0.5249(3) 0.56293(9) 0.0569(8) Uani 1 1 d . . . . .
H2A H 1.166957 0.581387 0.587670 0.068 Uiso 1 1 calc R U . . .
H2B H 1.295833 0.547942 0.553231 0.068 Uiso 1 1 calc R U . . .
C3 C 1.1783(2) 0.3648(3) 0.57332(9) 0.0526(7) Uani 1 1 d . . . . .
H3A H 1.247390 0.346184 0.597395 0.063 Uiso 1 1 calc R U . . .
O3 O 1.23596(19) 0.2783(2) 0.53950(6) 0.0593(5) Uani 1 1 d . . . . .
H3 H 1.342(4) 0.291(3) 0.5403(10) 0.089 Uiso 1 1 d . U . . .
C4 C 1.0052(2) 0.3192(3) 0.58353(9) 0.0469(6) Uani 1 1 d . . . . .
H4A H 0.977376 0.356634 0.610598 0.056 Uiso 1 1 calc R U . . .
H4B H 1.001134 0.213906 0.585016 0.056 Uiso 1 1 calc R U . . .
C5 C 0.8755(2) 0.3712(2) 0.55243(7) 0.0377(6) Uani 1 1 d . . . . .
H5A H 0.894905 0.318517 0.526620 0.045 Uiso 1 1 calc R U . . .
C6 C 0.7070(2) 0.3237(3) 0.56843(8) 0.0407(6) Uani 1 1 d . . . . .
H6A H 0.717014 0.224442 0.579114 0.049 Uiso 1 1 calc R U . . .
O6 O 0.58477(17) 0.3230(2) 0.53662(7) 0.0565(5) Uani 1 1 d . . . . .
H6 H 0.628(4) 0.292(3) 0.5132(11) 0.085 Uiso 1 1 d . U . . .
C7 C 0.6479(2) 0.4203(2) 0.60341(8) 0.0406(6) Uani 1 1 d . . . . .
H7A H 0.711694 0.399052 0.627850 0.049 Uiso 1 1 calc R U . . .
H7B H 0.535473 0.395821 0.609459 0.049 Uiso 1 1 calc R U . . .
C8 C 0.6583(2) 0.5830(2) 0.59472(7) 0.0349(5) Uani 1 1 d . . . . .
H8A H 0.581717 0.606807 0.572533 0.042 Uiso 1 1 calc R U . . .
C9 C 0.8322(2) 0.6253(2) 0.58066(7) 0.0367(5) Uani 1 1 d . . . . .
H9A H 0.905271 0.597167 0.603204 0.044 Uiso 1 1 calc R U . . .
C10 C 0.8863(2) 0.5349(2) 0.54238(8) 0.0385(5) Uani 1 1 d . . . . .
C11 C 0.8524(3) 0.7906(3) 0.57530(9) 0.0515(7) Uani 1 1 d . . . . .
H11A H 0.965842 0.812184 0.569575 0.062 Uiso 1 1 calc R U . . .
H11B H 0.788671 0.822235 0.551753 0.062 Uiso 1 1 calc R U . . .
C12 C 0.7986(3) 0.8759(3) 0.61351(9) 0.0493(7) Uani 1 1 d . . . . .
H12A H 0.806651 0.979235 0.607843 0.059 Uiso 1 1 calc R U . . .
H12B H 0.871288 0.853801 0.636237 0.059 Uiso 1 1 calc R U . . .
C13 C 0.6234(2) 0.8396(2) 0.62613(7) 0.0374(5) Uani 1 1 d . . . . .
C14 C 0.6150(2) 0.6738(2) 0.63263(7) 0.0350(5) Uani 1 1 d . . . . .
H14A H 0.698978 0.651517 0.653161 0.042 Uiso 1 1 calc R U . . .
C15 C 0.4520(2) 0.6523(2) 0.65486(8) 0.0431(6) Uani 1 1 d . . . . .
H15A H 0.361559 0.656347 0.635644 0.052 Uiso 1 1 calc R U . . .
H15B H 0.449260 0.560215 0.669408 0.052 Uiso 1 1 calc R U . . .
C16 C 0.4476(2) 0.7804(2) 0.68495(8) 0.0396(5) Uani 1 1 d . . . . .
H16A H 0.475771 0.748493 0.712899 0.047 Uiso 1 1 calc R U . . .
O16 O 0.29281(16) 0.85398(17) 0.68474(6) 0.0464(4) Uani 1 1 d . . . . .
C17 C 0.5716(2) 0.8948(2) 0.66914(7) 0.0380(5) Uani 1 1 d . . . . .
H17A H 0.666792 0.895302 0.687385 0.046 Uiso 1 1 calc R U . . .
C18 C 0.5044(3) 0.8892(3) 0.59219(8) 0.0501(6) Uani 1 1 d . . . . .
H18A H 0.394462 0.878398 0.601820 0.075 Uiso 1 1 calc R U . . .
H18B H 0.519946 0.830662 0.567980 0.075 Uiso 1 1 calc R U . . .
H18C H 0.524550 0.989301 0.585609 0.075 Uiso 1 1 calc R U . . .
C19 C 0.7835(3) 0.5742(3) 0.50446(8) 0.0530(7) Uani 1 1 d . . . . .
H19A H 0.811190 0.670291 0.495323 0.080 Uiso 1 1 calc R U . . .
H19B H 0.670039 0.570878 0.511599 0.080 Uiso 1 1 calc R U . . .
H19C H 0.804803 0.505846 0.482734 0.080 Uiso 1 1 calc R U . . .
C20 C 0.4811(3) 1.0410(2) 0.67325(8) 0.0439(6) Uani 1 1 d . . . . .
H20A H 0.451084 1.073341 0.645471 0.053 Uiso 1 1 calc R U . . .
C21 C 0.5798(3) 1.1620(3) 0.69346(10) 0.0633(8) Uani 1 1 d . . . . .
H21A H 0.511312 1.245181 0.697798 0.095 Uiso 1 1 calc R U . . .
H21B H 0.669008 1.188341 0.675811 0.095 Uiso 1 1 calc R U . . .
H21C H 0.621363 1.128744 0.719480 0.095 Uiso 1 1 calc R U . . .
C22 C 0.3246(2) 1.0011(3) 0.69611(8) 0.0433(6) Uani 1 1 d . . . . .
C23 C 0.1779(3) 1.0928(3) 0.68527(9) 0.0567(7) Uani 1 1 d . . . . .
H23A H 0.146844 1.073246 0.656939 0.068 Uiso 1 1 calc R U . . .
H23B H 0.207145 1.194685 0.687232 0.068 Uiso 1 1 calc R U . . .
C24 C 0.0331(3) 1.0635(3) 0.71321(10) 0.0657(8) Uani 1 1 d . . . . .
H24A H -0.010764 0.967902 0.707170 0.079 Uiso 1 1 calc R U . . .
H24B H -0.051437 1.134567 0.707714 0.079 Uiso 1 1 calc R U . . .
C25 C 0.0806(3) 1.0709(3) 0.75842(10) 0.0577(7) Uani 1 1 d . . . . .
H25A H 0.115314 1.170472 0.764566 0.069 Uiso 1 1 calc R U . . .
C26 C 0.2244(3) 0.9713(3) 0.76460(9) 0.0517(6) Uani 1 1 d . . . . .
H26A H 0.257876 0.975112 0.793280 0.062 Uiso 1 1 calc R U . . .
H26B H 0.191725 0.872224 0.758552 0.062 Uiso 1 1 calc R U . . .
O26 O 0.35923(17) 1.00907(18) 0.73912(5) 0.0463(4) Uani 1 1 d . . . . .
C27 C -0.0579(4) 1.0316(4) 0.78759(12) 0.0872(11) Uani 1 1 d . . . . .
H27A H -0.144162 1.101368 0.784786 0.131 Uiso 1 1 calc R U . . .
H27B H -0.018672 1.032133 0.815487 0.131 Uiso 1 1 calc R U . . .
H27C H -0.098233 0.936521 0.780897 0.131 Uiso 1 1 calc R U . . .

loop_
_atom_site_aniso_label
_atom_site_aniso_U_11
_atom_site_aniso_U_22
_atom_site_aniso_U_33
_atom_site_aniso_U_23
_atom_site_aniso_U_13
_atom_site_aniso_U_12
C1 0.0421(12) 0.0496(15) 0.0590(19) -0.0084(13) 0.0160(12) -0.0057(11)
C2 0.0315(11) 0.0660(19) 0.073(2) -0.0228(15) 0.0072(11) -0.0118(11)
C3 0.0332(11) 0.0713(19) 0.0532(19) -0.0179(15) -0.0062(10) 0.0077(11)
O3 0.0353(8) 0.0740(12) 0.0686(14) -0.0266(10) -0.0014(8) 0.0059(8)
C4 0.0376(11) 0.0496(15) 0.0536(18) -0.0032(13) -0.0004(10) 0.0050(11)
C5 0.0319(10) 0.0402(14) 0.0409(15) -0.0072(11) 0.0015(9) 0.0003(9)
C6 0.0341(10) 0.0362(13) 0.0517(17) -0.0026(12) 0.0036(10) -0.0033(10)
O6 0.0329(7) 0.0730(12) 0.0638(14) -0.0265(10) 0.0029(8) -0.0045(8)
C7 0.0324(10) 0.0409(14) 0.0484(17) -0.0005(12) 0.0064(9) -0.0060(10)
C8 0.0322(10) 0.0369(13) 0.0355(14) -0.0006(11) 0.0001(9) -0.0016(9)
C9 0.0333(10) 0.0366(13) 0.0401(15) -0.0011(11) 0.0021(9) -0.0046(9)
C10 0.0336(10) 0.0423(13) 0.0395(15) -0.0007(11) 0.0068(9) -0.0020(9)
C11 0.0495(12) 0.0426(15) 0.0625(19) 0.0001(13) 0.0204(12) -0.0083(11)
C12 0.0496(13) 0.0362(14) 0.062(2) -0.0018(12) 0.0100(12) -0.0101(10)
C13 0.0397(11) 0.0355(13) 0.0368(15) -0.0013(11) 0.0020(9) -0.0015(9)
C14 0.0339(10) 0.0370(12) 0.0343(14) 0.0023(11) 0.0000(9) -0.0024(9)
C15 0.0436(12) 0.0392(13) 0.0467(17) -0.0053(12) 0.0099(10) -0.0055(10)
C16 0.0411(11) 0.0423(13) 0.0352(15) -0.0009(11) 0.0044(10) 0.0019(10)
O16 0.0398(8) 0.0477(10) 0.0515(12) -0.0113(8) 0.0041(7) -0.0012(7)
C17 0.0392(11) 0.0386(13) 0.0361(15) -0.0022(10) -0.0025(9) -0.0009(10)
C18 0.0646(14) 0.0473(15) 0.0383(17) 0.0000(12) -0.0015(11) 0.0083(12)
C19 0.0590(15) 0.0615(16) 0.0386(17) -0.0011(13) 0.0052(12) 0.0098(13)
C20 0.0501(12) 0.0433(14) 0.0383(16) -0.0038(11) 0.0045(10) 0.0017(11)
C21 0.0633(15) 0.0457(16) 0.081(2) -0.0143(15) 0.0150(15) -0.0068(13)
C22 0.0467(12) 0.0430(15) 0.0402(16) -0.0075(12) 0.0014(10) 0.0030(11)
C23 0.0553(14) 0.0611(17) 0.054(2) -0.0036(14) -0.0028(12) 0.0179(12)
C24 0.0477(14) 0.0690(19) 0.080(3) -0.0026(17) -0.0026(14) 0.0175(13)
C25 0.0585(14) 0.0507(16) 0.064(2) -0.0069(14) 0.0160(14) 0.0074(13)
C26 0.0599(14) 0.0530(15) 0.0421(17) -0.0040(13) 0.0077(12) 0.0051(12)
O26 0.0467(8) 0.0533(10) 0.0389(11) -0.0056(8) 0.0007(7) 0.0018(8)
C27 0.0758(19) 0.087(2) 0.099(3) 0.002(2) 0.0349(19) 0.0177(18)

loop_
_atom_type_symbol
_atom_type_description
_atom_type_scat_dispersion_real
_atom_type_scat_dispersion_imag
_atom_type_scat_source
C C 0.0015 0.0009 'International Tables Vol C Tables 4.2.6.8 and 6.1.1.4'
H H 0.0000 0.0000 'International Tables Vol C Tables 4.2.6.8 and 6.1.1.4'
O O 0.0056 0.0036 'International Tables Vol C Tables 4.2.6.8 and 6.1.1.4'

loop_
_exptl_crystal_face_index_h
_exptl_crystal_face_index_k
_exptl_crystal_face_index_l
_exptl_crystal_face_perp_dist
0 1 -4 0.0890
0 -1 5 0.1130
1 1 -2 0.1580
-3 -1 -7 0.1600
-1 -1 0 0.1630
3 2 6 0.1580
1 -1 -3 0.0820
-1 1 3 0.0730
-1 -6 -5 0.1410

loop_
_geom_angle_atom_site_label_1
_geom_angle_atom_site_label_2
_geom_angle_atom_site_label_3
_geom_angle
_geom_angle_site_symmetry_1
_geom_angle_site_symmetry_3
_geom_angle_publ_flag
C2 C1 C10 114.1(2) . . ?
C2 C1 H1A 108.7 . . ?
C10 C1 H1A 108.7 . . ?
C2 C1 H1B 108.7 . . ?
C10 C1 H1B 108.7 . . ?
H1A C1 H1B 107.6 . . ?
C1 C2 C3 111.9(2) . . ?
C1 C2 H2A 109.2 . . ?
C3 C2 H2A 109.2 . . ?
C1 C2 H2B 109.2 . . ?
C3 C2 H2B 109.2 . . ?
H2A C2 H2B 107.9 . . ?
O3 C3 C2 110.7(2) . . ?
O3 C3 C4 108.8(2) . . ?
C2 C3 C4 111.27(19) . . ?
O3 C3 H3A 108.7 . . ?
C2 C3 H3A 108.7 . . ?
C4 C3 H3A 108.7 . . ?
C3 O3 H3 103(2) . . ?
C3 C4 C5 114.7(2) . . ?
C3 C4 H4A 108.6 . . ?
C5 C4 H4A 108.6 . . ?
C3 C4 H4B 108.6 . . ?
C5 C4 H4B 108.6 . . ?
H4A C4 H4B 107.6 . . ?
C6 C5 C4 108.16(19) . . ?
C6 C5 C10 113.53(17) . . ?
C4 C5 C10 113.66(18) . . ?
C6 C5 H5A 107.0 . . ?
C4 C5 H5A 107.0 . . ?
C10 C5 H5A 107.0 . . ?
O6 C6 C7 108.31(17) . . ?
O6 C6 C5 112.7(2) . . ?
C7 C6 C5 111.83(18) . . ?
O6 C6 H6A 107.9 . . ?
C7 C6 H6A 107.9 . . ?
C5 C6 H6A 107.9 . . ?
C6 O6 H6 110(2) . . ?
C6 C7 C8 114.7(2) . . ?
C6 C7 H7A 108.6 . . ?
C8 C7 H7A 108.6 . . ?
C6 C7 H7B 108.6 . . ?
C8 C7 H7B 108.6 . . ?
H7A C7 H7B 107.6 . . ?
C7 C8 C14 112.03(19) . . ?
C7 C8 C9 110.62(17) . . ?
C14 C8 C9 108.29(17) . . ?
C7 C8 H8A 108.6 . . ?
C14 C8 H8A 108.6 . . ?
C9 C8 H8A 108.6 . . ?
C11 C9 C8 112.37(18) . . ?
C11 C9 C10 113.96(19) . . ?
C8 C9 C10 111.31(17) . . ?
C11 C9 H9A 106.2 . . ?
C8 C9 H9A 106.2 . . ?
C10 C9 H9A 106.2 . . ?
C19 C10 C5 111.53(19) . . ?
C19 C10 C1 106.1(2) . . ?
C5 C10 C1 106.95(17) . . ?
C19 C10 C9 110.83(18) . . ?
C5 C10 C9 109.62(18) . . ?
C1 C10 C9 111.68(18) . . ?
C12 C11 C9 112.6(2) . . ?
C12 C11 H11A 109.1 . . ?
C9 C11 H11A 109.1 . . ?
C12 C11 H11B 109.1 . . ?
C9 C11 H11B 109.1 . . ?
H11A C11 H11B 107.8 . . ?
C11 C12 C13 112.02(19) . . ?
C11 C12 H12A 109.2 . . ?
C13 C12 H12A 109.2 . . ?
C11 C12 H12B 109.2 . . ?
C13 C12 H12B 109.2 . . ?
H12A C12 H12B 107.9 . . ?
C12 C13 C18 109.9(2) . . ?
C12 C13 C14 107.16(17) . . ?
C18 C13 C14 111.23(18) . . ?
C12 C13 C17 115.34(19) . . ?
C18 C13 C17 111.89(18) . . ?
C14 C13 C17 100.93(18) . . ?
C8 C14 C15 120.71(18) . . ?
C8 C14 C13 114.87(19) . . ?
C15 C14 C13 103.37(17) . . ?
C8 C14 H14A 105.6 . . ?
C15 C14 H14A 105.6 . . ?
C13 C14 H14A 105.6 . . ?
C16 C15 C14 102.79(17) . . ?
C16 C15 H15A 111.2 . . ?
C14 C15 H15A 111.2 . . ?
C16 C15 H15B 111.2 . . ?
C14 C15 H15B 111.2 . . ?
H15A C15 H15B 109.1 . . ?
O16 C16 C15 112.34(18) . . ?
O16 C16 C17 105.00(17) . . ?
C15 C16 C17 107.20(18) . . ?
O16 C16 H16A 110.7 . . ?
C15 C16 H16A 110.7 . . ?
C17 C16 H16A 110.7 . . ?
C22 O16 C16 106.46(15) . . ?
C20 C17 C13 119.85(19) . . ?
C20 C17 C16 104.29(16) . . ?
C13 C17 C16 104.85(17) . . ?
C20 C17 H17A 109.1 . . ?
C13 C17 H17A 109.1 . . ?
C16 C17 H17A 109.1 . . ?
C13 C18 H18A 109.5 . . ?
C13 C18 H18B 109.5 . . ?
H18A C18 H18B 109.5 . . ?
C13 C18 H18C 109.5 . . ?
H18A C18 H18C 109.5 . . ?
H18B C18 H18C 109.5 . . ?
C10 C19 H19A 109.5 . . ?
C10 C19 H19B 109.5 . . ?
H19A C19 H19B 109.5 . . ?
C10 C19 H19C 109.5 . . ?
H19A C19 H19C 109.5 . . ?
H19B C19 H19C 109.5 . . ?
C21 C20 C22 114.4(2) . . ?
C21 C20 C17 114.71(19) . . ?
C22 C20 C17 103.75(18) . . ?
C21 C20 H20A 107.9 . . ?
C22 C20 H20A 107.9 . . ?
C17 C20 H20A 107.9 . . ?
C20 C21 H21A 109.5 . . ?
C20 C21 H21B 109.5 . . ?
H21A C21 H21B 109.5 . . ?
C20 C21 H21C 109.5 . . ?
H21A C21 H21C 109.5 . . ?
H21B C21 H21C 109.5 . . ?
O26 C22 O16 109.75(19) . . ?
O26 C22 C23 110.97(19) . . ?
O16 C22 C23 108.84(19) . . ?
O26 C22 C20 107.14(18) . . ?
O16 C22 C20 104.84(18) . . ?
C23 C22 C20 115.1(2) . . ?
C22 C23 C24 112.7(2) . . ?
C22 C23 H23A 109.0 . . ?
C24 C23 H23A 109.0 . . ?
C22 C23 H23B 109.0 . . ?
C24 C23 H23B 109.0 . . ?
H23A C23 H23B 107.8 . . ?
C23 C24 C25 111.5(2) . . ?
C23 C24 H24A 109.3 . . ?
C25 C24 H24A 109.3 . . ?
C23 C24 H24B 109.3 . . ?
C25 C24 H24B 109.3 . . ?
H24A C24 H24B 108.0 . . ?
C26 C25 C24 107.6(2) . . ?
C26 C25 C27 111.0(2) . . ?
C24 C25 C27 113.4(3) . . ?
C26 C25 H25A 108.2 . . ?
C24 C25 H25A 108.2 . . ?
C27 C25 H25A 108.2 . . ?
O26 C26 C25 112.5(2) . . ?
O26 C26 H26A 109.1 . . ?
C25 C26 H26A 109.1 . . ?
O26 C26 H26B 109.1 . . ?
C25 C26 H26B 109.1 . . ?
H26A C26 H26B 107.8 . . ?
C26 O26 C22 113.59(17) . . ?
C25 C27 H27A 109.5 . . ?
C25 C27 H27B 109.5 . . ?
H27A C27 H27B 109.5 . . ?
C25 C27 H27C 109.5 . . ?
H27A C27 H27C 109.5 . . ?
H27B C27 H27C 109.5 . . ?

loop_
_geom_bond_atom_site_label_1
_geom_bond_atom_site_label_2
_geom_bond_distance
_geom_bond_site_symmetry_2
_geom_bond_publ_flag
C1 C2 1.502(4) . ?
C1 C10 1.548(3) . ?
C1 H1A 0.9700 . ?
C1 H1B 0.9700 . ?
C2 C3 1.512(4) . ?
C2 H2A 0.9700 . ?
C2 H2B 0.9700 . ?
C3 O3 1.435(3) . ?
C3 C4 1.518(3) . ?
C3 H3A 0.9800 . ?
O3 H3 0.88(3) . ?
C4 C5 1.542(3) . ?
C4 H4A 0.9700 . ?
C4 H4B 0.9700 . ?
C5 C6 1.541(3) . ?
C5 C10 1.544(3) . ?
C5 H5A 0.9800 . ?
C6 O6 1.439(3) . ?
C6 C7 1.520(3) . ?
C6 H6A 0.9800 . ?
O6 H6 0.88(3) . ?
C7 C8 1.525(3) . ?
C7 H7A 0.9700 . ?
C7 H7B 0.9700 . ?
C8 C14 1.528(3) . ?
C8 C9 1.549(3) . ?
C8 H8A 0.9800 . ?
C9 C11 1.540(3) . ?
C9 C10 1.558(3) . ?
C9 H9A 0.9800 . ?
C10 C19 1.535(3) . ?
C11 C12 1.532(3) . ?
C11 H11A 0.9700 . ?
C11 H11B 0.9700 . ?
C12 C13 1.532(3) . ?
C12 H12A 0.9700 . ?
C12 H12B 0.9700 . ?
C13 C18 1.541(3) . ?
C13 C14 1.541(3) . ?
C13 C17 1.543(3) . ?
C14 C15 1.532(3) . ?
C14 H14A 0.9800 . ?
C15 C16 1.530(3) . ?
C15 H15A 0.9700 . ?
C15 H15B 0.9700 . ?
C16 O16 1.440(2) . ?
C16 C17 1.551(3) . ?
C16 H16A 0.9800 . ?
O16 C22 1.427(3) . ?
C17 C20 1.542(3) . ?
C17 H17A 0.9800 . ?
C18 H18A 0.9600 . ?
C18 H18B 0.9600 . ?
C18 H18C 0.9600 . ?
C19 H19A 0.9600 . ?
C19 H19B 0.9600 . ?
C19 H19C 0.9600 . ?
C20 C21 1.525(3) . ?
C20 C22 1.528(3) . ?
C20 H20A 0.9800 . ?
C21 H21A 0.9600 . ?
C21 H21B 0.9600 . ?
C21 H21C 0.9600 . ?
C22 O26 1.425(3) . ?
C22 C23 1.512(3) . ?
C23 C24 1.519(4) . ?
C23 H23A 0.9700 . ?
C23 H23B 0.9700 . ?
C24 C25 1.518(4) . ?
C24 H24A 0.9700 . ?
C24 H24B 0.9700 . ?
C25 C26 1.508(3) . ?
C25 C27 1.522(4) . ?
C25 H25A 0.9800 . ?
C26 O26 1.424(3) . ?
C26 H26A 0.9700 . ?
C26 H26B 0.9700 . ?
C27 H27A 0.9600 . ?
C27 H27B 0.9600 . ?
C27 H27C 0.9600 . ?

loop_
_geom_hbond_atom_site_label_D
_geom_hbond_atom_site_label_H
_geom_hbond_atom_site_label_A
_geom_hbond_distance_DH
_geom_hbond_distance_HA
_geom_hbond_distance_DA
_geom_hbond_angle_DHA
_geom_hbond_site_symmetry_A
_geom_hbond_publ_flag
O3 H3 O6 0.88(3) 2.02(3) 2.895(2) 175(3) 1_655 yes
O6 H6 O3 0.88(3) 2.03(3) 2.915(3) 178(3) 4_456 yes

loop_
_geom_torsion_atom_site_label_1
_geom_torsion_atom_site_label_2
_geom_torsion_atom_site_label_3
_geom_torsion_atom_site_label_4
_geom_torsion
_geom_torsion_site_symmetry_1
_geom_torsion_site_symmetry_2
_geom_torsion_site_symmetry_3
_geom_torsion_site_symmetry_4
_geom_torsion_publ_flag
C10 C1 C2 C3 58.9(3) . . . . ?
C1 C2 C3 O3 69.3(2) . . . . ?
C1 C2 C3 C4 -51.8(3) . . . . ?
O3 C3 C4 C5 -74.2(3) . . . . ?
C2 C3 C4 C5 48.0(3) . . . . ?
C3 C4 C5 C6 -176.8(2) . . . . ?
C3 C4 C5 C10 -49.8(3) . . . . ?
C4 C5 C6 O6 -160.89(19) . . . . ?
C10 C5 C6 O6 72.0(3) . . . . ?
C4 C5 C6 C7 76.8(2) . . . . ?
C10 C5 C6 C7 -50.3(3) . . . . ?
O6 C6 C7 C8 -75.2(2) . . . . ?
C5 C6 C7 C8 49.6(3) . . . . ?
C6 C7 C8 C14 -173.69(16) . . . . ?
C6 C7 C8 C9 -52.8(3) . . . . ?
C7 C8 C9 C11 -174.9(2) . . . . ?
C14 C8 C9 C11 -51.8(3) . . . . ?
C7 C8 C9 C10 55.9(2) . . . . ?
C14 C8 C9 C10 179.06(19) . . . . ?
C6 C5 C10 C19 -69.1(2) . . . . ?
C4 C5 C10 C19 166.7(2) . . . . ?
C6 C5 C10 C1 175.3(2) . . . . ?
C4 C5 C10 C1 51.1(3) . . . . ?
C6 C5 C10 C9 54.1(2) . . . . ?
C4 C5 C10 C9 -70.1(2) . . . . ?
C2 C1 C10 C19 -175.9(2) . . . . ?
C2 C1 C10 C5 -56.8(3) . . . . ?
C2 C1 C10 C9 63.2(3) . . . . ?
C11 C9 C10 C19 -61.5(2) . . . . ?
C8 C9 C10 C19 66.9(2) . . . . ?
C11 C9 C10 C5 174.99(18) . . . . ?
C8 C9 C10 C5 -56.7(2) . . . . ?
C11 C9 C10 C1 56.6(3) . . . . ?
C8 C9 C10 C1 -175.01(19) . . . . ?
C8 C9 C11 C12 52.4(3) . . . . ?
C10 C9 C11 C12 -179.84(19) . . . . ?
C9 C11 C12 C13 -55.0(3) . . . . ?
C11 C12 C13 C18 -64.9(3) . . . . ?
C11 C12 C13 C14 56.1(3) . . . . ?
C11 C12 C13 C17 167.6(2) . . . . ?
C7 C8 C14 C15 -55.3(3) . . . . ?
C9 C8 C14 C15 -177.58(19) . . . . ?
C7 C8 C14 C13 179.82(17) . . . . ?
C9 C8 C14 C13 57.6(2) . . . . ?
C12 C13 C14 C8 -59.7(2) . . . . ?
C18 C13 C14 C8 60.4(2) . . . . ?
C17 C13 C14 C8 179.27(16) . . . . ?
C12 C13 C14 C15 166.8(2) . . . . ?
C18 C13 C14 C15 -73.1(2) . . . . ?
C17 C13 C14 C15 45.7(2) . . . . ?
C8 C14 C15 C16 -170.3(2) . . . . ?
C13 C14 C15 C16 -40.2(2) . . . . ?
C14 C15 C16 O16 133.73(19) . . . . ?
C14 C15 C16 C17 18.9(2) . . . . ?
C15 C16 O16 C22 -152.0(2) . . . . ?
C17 C16 O16 C22 -35.8(2) . . . . ?
C12 C13 C17 C20 95.2(2) . . . . ?
C18 C13 C17 C20 -31.3(3) . . . . ?
C14 C13 C17 C20 -149.68(18) . . . . ?
C12 C13 C17 C16 -148.25(19) . . . . ?
C18 C13 C17 C16 85.2(2) . . . . ?
C14 C13 C17 C16 -33.17(19) . . . . ?
O16 C16 C17 C20 16.3(2) . . . . ?
C15 C16 C17 C20 135.9(2) . . . . ?
O16 C16 C17 C13 -110.52(18) . . . . ?
C15 C16 C17 C13 9.1(2) . . . . ?
C13 C17 C20 C21 -110.3(3) . . . . ?
C16 C17 C20 C21 132.9(2) . . . . ?
C13 C17 C20 C22 124.1(2) . . . . ?
C16 C17 C20 C22 7.3(2) . . . . ?
C16 O16 C22 O26 -73.8(2) . . . . ?
C16 O16 C22 C23 164.6(2) . . . . ?
C16 O16 C22 C20 41.0(2) . . . . ?
C21 C20 C22 O26 -38.0(3) . . . . ?
C17 C20 C22 O26 87.7(2) . . . . ?
C21 C20 C22 O16 -154.6(2) . . . . ?
C17 C20 C22 O16 -28.9(2) . . . . ?
C21 C20 C22 C23 85.9(3) . . . . ?
C17 C20 C22 C23 -148.4(2) . . . . ?
O26 C22 C23 C24 -49.7(3) . . . . ?
O16 C22 C23 C24 71.1(3) . . . . ?
C20 C22 C23 C24 -171.6(2) . . . . ?
C22 C23 C24 C25 50.5(3) . . . . ?
C23 C24 C25 C26 -52.7(3) . . . . ?
C23 C24 C25 C27 -175.9(2) . . . . ?
C24 C25 C26 O26 58.1(3) . . . . ?
C27 C25 C26 O26 -177.3(2) . . . . ?
C25 C26 O26 C22 -61.1(3) . . . . ?
O16 C22 O26 C26 -65.4(2) . . . . ?
C23 C22 O26 C26 54.9(2) . . . . ?
C20 C22 O26 C26 -178.69(18) . . . . ?
